data_7230659
loop_
_publ_author_name
'Dou, Ai-Na'
'Yang, Li-Bo'
'Fang, Xiao-Dan'
'Yin, Qi'
'Li, Mao-Dong'
'Li, Ju'
'Wang, Mei-Yan'
'Zhu, Ai-Xin'
'Xu, Quan-Qing'

_publ_section_title
;
 Two luminescent lanthanide--organic frameworks containing bithiophene
 groups for the selective detection of nitrobenzene and Fe3+
;
_journal_issue 25
_journal_name_full CrystEngComm
_journal_page_first 3609
_journal_paper_doi 10.1039/C8CE00530C
_journal_volume 20
_journal_year 2018
_chemical_formula_sum 'C55 H85 N5 O23 S6 Tb2'
_chemical_formula_weight 1694.53
_space_group_IT_number 2
_space_group_name_Hall '-P 1'
_space_group_name_H-M_alt 'P -1'
_symmetry_cell_setting triclinic
_symmetry_space_group_name_Hall '-P 1'
_symmetry_space_group_name_H-M 'P -1'
_atom_sites_solution_hydrogens geom
_atom_sites_solution_primary direct
_atom_sites_solution_secondary difmap
_audit_creation_method SHELXL-97
_audit_update_record
;
2018-04-05 deposited with the CCDC.
2018-05-17 downloaded from the CCDC.
;
_cell_angle_alpha 84.67(3)
_cell_angle_beta 73.52(3)
_cell_angle_gamma 81.47(3)
_cell_formula_units_Z 2
_cell_length_a 13.771(3)
_cell_length_b 14.495(3)
_cell_length_c 19.740(4)
_cell_measurement_reflns_used 4066
_cell_measurement_temperature 293(2)
_cell_measurement_theta_max 26.00
_cell_measurement_theta_min 3.09
_cell_volume 3731.3(15)
_computing_cell_refinement 'RAPID-AUTO (Rigaku, 1998)'
_computing_data_collection 'RAPID-AUTO (Rigaku, 1998)'
_computing_data_reduction 'CrystalClear (Rigaku/MSC, 2002)'
_computing_molecular_graphics 'Bruker SHELXTL'
_computing_publication_material 'SHELXTL (Sheldrick, 2008)'
_computing_structure_refinement 'SHELXL-97 (Sheldrick, 1997)'
_computing_structure_solution 'SHELXS-97 (Sheldrick, 1990)'
_diffrn_ambient_temperature 293(2)
_diffrn_measured_fraction_theta_full 0.970
_diffrn_measured_fraction_theta_max 0.970
_diffrn_measurement_device_type 'Rigaku R-AXIS SPIDER'
_diffrn_measurement_method '\w scans'
_diffrn_radiation_monochromator graphite
_diffrn_radiation_source 'fine-focus sealed tube'
_diffrn_radiation_type MoK\a
_diffrn_radiation_wavelength 0.71073
_diffrn_reflns_av_R_equivalents 0.0332
_diffrn_reflns_av_sigmaI/netI 0.0456
_diffrn_reflns_limit_h_max 16
_diffrn_reflns_limit_h_min -16
_diffrn_reflns_limit_k_max 17
_diffrn_reflns_limit_k_min -17
_diffrn_reflns_limit_l_max 24
_diffrn_reflns_limit_l_min -21
_diffrn_reflns_number 31298
_diffrn_reflns_theta_full 26.00
_diffrn_reflns_theta_max 26.00
_diffrn_reflns_theta_min 3.00
_diffrn_standards_decay_% 0
_exptl_absorpt_coefficient_mu 2.101
_exptl_absorpt_correction_T_max 0.6216
_exptl_absorpt_correction_T_min 0.5713
_exptl_absorpt_correction_type multi-scan
_exptl_absorpt_process_details '(ABSCOR; Higashi, 1995)'
_exptl_crystal_colour colorless
_exptl_crystal_density_diffrn 1.508
_exptl_crystal_density_method 'not measured'
_exptl_crystal_description diamond-shaped
_exptl_crystal_F_000 1488
_exptl_crystal_size_max 0.30
_exptl_crystal_size_mid 0.28
_exptl_crystal_size_min 0.25
_platon_squeeze_details
;
;
_refine_diff_density_max 0.768
_refine_diff_density_min -1.217
_refine_diff_density_rms 0.105
_refine_ls_extinction_method none
_refine_ls_goodness_of_fit_ref 1.026
_refine_ls_hydrogen_treatment mixed
_refine_ls_matrix_type full
_refine_ls_number_parameters 781
_refine_ls_number_reflns 14235
_refine_ls_number_restraints 178
_refine_ls_restrained_S_all 1.036
_refine_ls_R_factor_all 0.0461
_refine_ls_R_factor_gt 0.0328
_refine_ls_shift/su_max 0.006
_refine_ls_shift/su_mean 0.000
_refine_ls_structure_factor_coef Fsqd
_refine_ls_weighting_details 'calc w=1/[\s^2^(Fo^2^)+(0.0543P)^2^+0.9429P] where P=(Fo^2^+2Fc^2^)/3'
_refine_ls_weighting_scheme calc
_refine_ls_wR_factor_gt 0.0872
_refine_ls_wR_factor_ref 0.0955
_reflns_number_gt 11303
_reflns_number_total 14235
_reflns_threshold_expression >2sigma(I)
_cod_data_source_file c8ce00530c2.cif
_cod_data_source_block 1_CCDC1
_cod_depositor_comments
;
The following automatic conversions were performed:

'_exptl_absorpt_correction_type' value 'Multi-scan' changed to
'multi-scan' according to
/home/data/users/saulius/crontab/automatic-downloads/rss-feeds/RSC/lib/dictionaries/cif_core.dic
dictionary named 'cif_core.dic' version 2.4.2 from 2011-04-26.

Automatic conversion script
Id: cif_fix_values 4973 2017-02-22 13:04:09Z antanas 

 Adding full bibliography for 7230658--7230659.cif.
;
_cod_original_cell_volume 3731.2(13)
_cod_original_sg_symbol_H-M P-1
_cod_database_code 7230659

loop_
_symmetry_equiv_pos_as_xyz
'x, y, z'
'-x, -y, -z'

loop_
_atom_site_label
_atom_site_type_symbol
_atom_site_fract_x
_atom_site_fract_y
_atom_site_fract_z
_atom_site_U_iso_or_equiv
_atom_site_adp_type
_atom_site_occupancy
_atom_site_symmetry_multiplicity
_atom_site_calc_flag
_atom_site_refinement_flags
_atom_site_disorder_assembly
_atom_site_disorder_group
Tb1 Tb 0.361757(14) 0.017134(12) 0.462040(9) 0.02404(6) Uani 1 1 d . . .
Tb2 Tb 0.123004(14) -0.521689(12) 1.053699(9) 0.02436(6) Uani 1 1 d . . .
S1 S 0.23896(11) -0.23595(9) 0.14134(6) 0.0439(3) Uani 1 1 d . . .
S2 S 0.29130(10) -0.10386(8) 0.23988(6) 0.0429(3) Uani 1 1 d . . .
S3 S 0.43312(10) -0.22531(9) 0.72206(7) 0.0468(3) Uani 1 1 d . . .
S4 S 0.29892(10) -0.34044(9) 0.84688(6) 0.0452(3) Uani 1 1 d . . .
S5 S 0.09423(10) -0.67779(10) 0.79463(7) 0.0535(4) Uani 1 1 d . B .
S6 S 0.22300(10) -0.78070(10) 0.65848(7) 0.0503(3) Uani 1 1 d . B .
O1 O 0.3176(3) -0.0069(2) 0.35335(17) 0.0432(8) Uani 1 1 d . . .
O2 O 0.2951(3) -0.1189(2) 0.43784(17) 0.0479(9) Uani 1 1 d . . .
O3 O 0.1967(3) -0.3851(2) 0.07413(17) 0.0493(9) Uani 1 1 d . . .
O4 O 0.1315(3) -0.4754(2) 0.16701(17) 0.0500(9) Uani 1 1 d . . .
O5 O 0.3960(2) -0.0923(2) 0.54967(16) 0.0392(7) Uani 1 1 d . . .
O6 O 0.5257(2) -0.1243(2) 0.59807(16) 0.0391(7) Uani 1 1 d . . .
O7 O 0.0250(3) -0.4108(2) 0.89132(16) 0.0448(8) Uani 1 1 d . . .
O8 O 0.1542(2) -0.4447(2) 0.94151(15) 0.0388(7) Uani 1 1 d . B .
O9 O 0.1406(3) -0.6405(2) 0.97545(16) 0.0413(8) Uani 1 1 d . B .
O10 O 0.0107(3) -0.5989(2) 0.92821(17) 0.0439(8) Uani 1 1 d . . .
O11 O 0.4907(2) -0.9287(2) 0.60294(16) 0.0418(8) Uani 1 1 d . . .
O12 O 0.3629(2) -0.8895(2) 0.55256(16) 0.0404(8) Uani 1 1 d . . .
C1 C 0.2949(4) -0.0876(3) 0.3761(3) 0.0389(11) Uani 1 1 d . . .
C2 C 0.2689(3) -0.1467(3) 0.3275(2) 0.0368(10) Uani 1 1 d . . .
C3 C 0.2296(4) -0.2294(3) 0.3407(2) 0.0378(11) Uani 1 1 d . . .
C4 C 0.2171(4) -0.2617(3) 0.2767(2) 0.0397(11) Uani 1 1 d . . .
C5 C 0.2491(4) -0.2010(3) 0.2194(2) 0.0391(11) Uani 1 1 d . . .
C6 C 0.1827(4) -0.3414(3) 0.2563(2) 0.0418(11) Uani 1 1 d . . .
C7 C 0.1914(4) -0.3367(3) 0.1855(2) 0.0381(11) Uani 1 1 d . . .
C8 C 0.2004(5) -0.2807(4) 0.4116(3) 0.0635(16) Uani 1 1 d . . .
H8A H 0.2154 -0.2470 0.4462 0.095 Uiso 1 1 calc R . .
H8B H 0.2384 -0.3420 0.4092 0.095 Uiso 1 1 calc R . .
H8C H 0.1287 -0.2859 0.4247 0.095 Uiso 1 1 calc R . .
C9 C 0.1462(6) -0.4206(4) 0.3060(3) 0.078(2) Uani 1 1 d . . .
H9A H 0.1274 -0.4655 0.2808 0.117 Uiso 1 1 calc R . .
H9B H 0.0880 -0.3977 0.3430 0.117 Uiso 1 1 calc R . .
H9C H 0.1998 -0.4496 0.3261 0.117 Uiso 1 1 calc R . .
C10 C 0.1713(4) -0.4040(3) 0.1400(3) 0.0399(11) Uani 1 1 d . . .
C11 C 0.4378(3) -0.1334(3) 0.5941(2) 0.0317(10) Uani 1 1 d . . .
C12 C 0.3794(3) -0.1954(3) 0.6514(2) 0.0332(10) Uani 1 1 d . . .
C13 C 0.2894(4) -0.2303(3) 0.6603(2) 0.0358(10) Uani 1 1 d . . .
C14 C 0.2588(3) -0.2800(3) 0.7281(2) 0.0338(10) Uani 1 1 d . . .
C15 C 0.3308(4) -0.2822(3) 0.7655(2) 0.0410(11) Uani 1 1 d . . .
C16 C 0.1728(3) -0.3251(3) 0.7686(2) 0.0346(10) Uani 1 1 d . . .
C17 C 0.1835(3) -0.3592(3) 0.8327(2) 0.0339(10) Uani 1 1 d . B .
C18 C 0.2311(4) -0.2232(3) 0.6055(2) 0.0476(13) Uani 1 1 d . . .
H18A H 0.2650 -0.1876 0.5645 0.071 Uiso 1 1 calc R . .
H18B H 0.1631 -0.1928 0.6247 0.071 Uiso 1 1 calc R . .
H18C H 0.2280 -0.2847 0.5926 0.071 Uiso 1 1 calc R . .
C19 C 0.0811(4) -0.3310(4) 0.7430(3) 0.0578(15) Uani 1 1 d . . .
H19A H 0.0331 -0.3638 0.7785 0.087 Uiso 1 1 calc R . .
H19B H 0.1020 -0.3640 0.7002 0.087 Uiso 1 1 calc R . .
H19C H 0.0497 -0.2692 0.7340 0.087 Uiso 1 1 calc R . .
C20 C 0.1153(4) -0.4089(3) 0.8931(2) 0.0324(10) Uani 1 1 d . . .
C21 C 0.0971(4) -0.6412(3) 0.9278(2) 0.0334(10) Uani 1 1 d . . .
C22 C 0.1522(3) -0.6963(3) 0.8640(2) 0.0340(10) Uani 1 1 d . B .
C23 C 0.2411(4) -0.7547(3) 0.8501(2) 0.0362(10) Uani 1 1 d . . .
C24 C 0.2666(3) -0.7861(3) 0.7788(2) 0.0349(10) Uani 1 1 d . B .
C25 C 0.1949(4) -0.7492(3) 0.7447(2) 0.0431(12) Uani 1 1 d . . .
C26 C 0.3509(4) -0.8423(3) 0.7334(2) 0.0365(10) Uani 1 1 d . . .
C27 C 0.3377(3) -0.8448(3) 0.6674(2) 0.0331(10) Uani 1 1 d . B .
C28 C 0.3038(4) -0.7826(4) 0.8994(3) 0.0587(16) Uani 1 1 d . B .
H28A H 0.2721 -0.7532 0.9432 0.088 Uiso 1 1 calc R . .
H28B H 0.3704 -0.7637 0.8792 0.088 Uiso 1 1 calc R . .
H28C H 0.3100 -0.8493 0.9078 0.088 Uiso 1 1 calc R . .
C29 C 0.4414(4) -0.8911(4) 0.7551(3) 0.0642(17) Uani 1 1 d . B .
H29A H 0.4870 -0.9244 0.7162 0.096 Uiso 1 1 calc R . .
H29B H 0.4194 -0.9344 0.7945 0.096 Uiso 1 1 calc R . .
H29C H 0.4761 -0.8461 0.7686 0.096 Uiso 1 1 calc R . .
C30 C 0.4026(3) -0.8913(3) 0.6026(2) 0.0315(10) Uani 1 1 d . . .
O1A O 0.2562(3) 0.1585(2) 0.44132(19) 0.0490(9) Uani 1 1 d . . .
N1A N 0.1848(4) 0.3077(3) 0.4612(3) 0.0738(15) Uani 1 1 d . . .
C1A C 0.2614(5) 0.2390(4) 0.4501(3) 0.0660(17) Uani 1 1 d . . .
H1AA H 0.3252 0.2540 0.4488 0.079 Uiso 1 1 calc R . .
C2A C 0.0807(7) 0.2863(6) 0.4756(6) 0.121(3) Uani 1 1 d U . .
H2AA H 0.0374 0.3190 0.5163 0.145 Uiso 1 1 calc R . .
H2AB H 0.0791 0.2198 0.4862 0.145 Uiso 1 1 calc R . .
C3A C 0.0422(11) 0.3158(10) 0.4125(8) 0.207(6) Uani 1 1 d U . .
H3AA H -0.0265 0.3017 0.4219 0.311 Uiso 1 1 calc R . .
H3AB H 0.0849 0.2828 0.3725 0.311 Uiso 1 1 calc R . .
H3AC H 0.0434 0.3817 0.4024 0.311 Uiso 1 1 calc R . .
C4A C 0.1998(8) 0.4040(6) 0.4658(7) 0.141(4) Uani 1 1 d U . .
H4AA H 0.2721 0.4067 0.4581 0.169 Uiso 1 1 calc R . .
H4AB H 0.1786 0.4419 0.4280 0.169 Uiso 1 1 calc R . .
C5A C 0.1448(11) 0.4438(8) 0.5324(7) 0.183(5) Uani 1 1 d U . .
H5AA H 0.1575 0.5073 0.5313 0.275 Uiso 1 1 calc R . .
H5AB H 0.1672 0.4084 0.5700 0.275 Uiso 1 1 calc R . .
H5AC H 0.0729 0.4422 0.5403 0.275 Uiso 1 1 calc R . .
O1C O 0.3065(3) -0.5597(3) 1.0080(2) 0.0575(10) Uani 1 1 d . B .
N1C N 0.4574(4) -0.5887(4) 0.9256(3) 0.0754(16) Uani 1 1 d . B .
C1C C 0.3589(4) -0.5595(4) 0.9474(4) 0.0668(17) Uani 1 1 d . . .
H1CA H 0.3265 -0.5364 0.9128 0.080 Uiso 1 1 calc R B .
C2C C 0.5152(6) -0.5880(7) 0.8497(5) 0.138(4) Uani 1 1 d . . .
H2CA H 0.4683 -0.5877 0.8212 0.166 Uiso 1 1 calc R B .
H2CB H 0.5634 -0.6446 0.8411 0.166 Uiso 1 1 calc R . .
C3C C 0.5727(8) -0.5036(10) 0.8276(7) 0.212(7) Uani 1 1 d . B .
H3CA H 0.6080 -0.5048 0.7781 0.318 Uiso 1 1 calc R . .
H3CB H 0.6212 -0.5051 0.8544 0.318 Uiso 1 1 calc R . .
H3CC H 0.5253 -0.4475 0.8362 0.318 Uiso 1 1 calc R . .
C4C C 0.5134(7) -0.6242(9) 0.9749(6) 0.137(4) Uani 1 1 d . . .
H4CA H 0.5849 -0.6179 0.9534 0.165 Uiso 1 1 calc R B .
H4CB H 0.4900 -0.5864 1.0159 0.165 Uiso 1 1 calc R . .
C5C C 0.5049(9) -0.7142(9) 0.9967(7) 0.174(6) Uani 1 1 d . B .
H5CA H 0.5433 -0.7329 1.0304 0.262 Uiso 1 1 calc R . .
H5CB H 0.5308 -0.7527 0.9568 0.262 Uiso 1 1 calc R . .
H5CC H 0.4343 -0.7211 1.0184 0.262 Uiso 1 1 calc R . .
O1B O 0.1941(3) 0.0163(2) 0.5444(2) 0.0523(9) Uani 1 1 d . . .
C1B C 0.1680(4) 0.0089(4) 0.6080(3) 0.0594(15) Uani 1 1 d U A .
H1BA H 0.2188 -0.0017 0.6314 0.071 Uiso 1 1 calc R . .
N1B N 0.0720(4) 0.0150(4) 0.6469(4) 0.094(2) Uani 1 1 d . . .
C2B C -0.0091(6) 0.0327(7) 0.6143(6) 0.121(3) Uani 1 1 d U A .
H2BA H 0.0127 0.0688 0.5700 0.145 Uiso 1 1 calc R . .
H2BB H -0.0669 0.0694 0.6448 0.145 Uiso 1 1 calc R . .
C3B C -0.0414(8) -0.0557(8) 0.6004(7) 0.169(5) Uani 1 1 d U . .
H3BA H -0.0961 -0.0414 0.5784 0.254 Uiso 1 1 calc R A .
H3BB H -0.0642 -0.0910 0.6443 0.254 Uiso 1 1 calc R . .
H3BC H 0.0153 -0.0917 0.5696 0.254 Uiso 1 1 calc R . .
C4B C 0.0653(14) -0.0158(14) 0.7313(8) 0.111(6) Uani 0.59(2) 1 d PU A 1
C5B C 0.0193(17) 0.0646(14) 0.7636(13) 0.169(10) Uani 0.59(2) 1 d PU A 1
H5BA H 0.0069 0.0540 0.8139 0.253 Uiso 0.59(2) 1 calc PR A 1
H5BB H -0.0444 0.0839 0.7524 0.253 Uiso 0.59(2) 1 calc PR A 1
H5BC H 0.0629 0.1126 0.7473 0.253 Uiso 0.59(2) 1 calc PR A 1
C4B' C 0.032(3) 0.026(3) 0.713(2) 0.138(14) Uiso 0.41(2) 1 d P A 2
C5B' C -0.008(3) -0.0551(18) 0.7522(15) 0.150(12) Uani 0.41(2) 1 d PU A 2
H5BD H -0.0081 -0.0531 0.8007 0.225 Uiso 0.41(2) 1 calc PR A 2
H5BE H 0.0343 -0.1104 0.7325 0.225 Uiso 0.41(2) 1 calc PR A 2
H5BF H -0.0764 -0.0561 0.7496 0.225 Uiso 0.41(2) 1 calc PR A 2
O1D O 0.172(3) -0.6705(15) 1.1085(15) 0.051(6) Uani 0.387(10) 1 d PDU B 1
N1D N 0.2406(17) -0.7771(13) 1.1832(12) 0.088(6) Uani 0.387(10) 1 d PDU B 1
C1D C 0.2241(16) -0.6923(12) 1.1494(10) 0.076(6) Uani 0.387(10) 1 d PD B 1
H1D H 0.2569 -0.6452 1.1587 0.091 Uiso 0.387(10) 1 calc PR B 1
C2D C 0.188(2) -0.8514(15) 1.1670(14) 0.127(9) Uani 0.387(10) 1 d PDU B 1
H2D1 H 0.1786 -0.8962 1.2073 0.152 Uiso 0.387(10) 1 calc PR B 1
H2D2 H 0.1207 -0.8226 1.1651 0.152 Uiso 0.387(10) 1 calc PR B 1
C3D C 0.230(3) -0.902(2) 1.1068(17) 0.186(16) Uani 0.387(10) 1 d PDU B 1
H3D1 H 0.1868 -0.9479 1.1060 0.280 Uiso 0.387(10) 1 calc PR B 1
H3D2 H 0.2966 -0.9324 1.1072 0.280 Uiso 0.387(10) 1 calc PR B 1
H3D3 H 0.2353 -0.8602 1.0655 0.280 Uiso 0.387(10) 1 calc PR B 1
C4D C 0.312(2) -0.810(2) 1.2267(15) 0.153(12) Uani 0.387(10) 1 d PDU B 1
H4D1 H 0.2770 -0.8466 1.2679 0.183 Uiso 0.387(10) 1 calc PR B 1
H4D2 H 0.3316 -0.7569 1.2431 0.183 Uiso 0.387(10) 1 calc PR B 1
C5D C 0.4112(17) -0.8725(14) 1.1845(14) 0.117(8) Uani 0.387(10) 1 d PDU B 1
H5D1 H 0.4538 -0.8940 1.2152 0.176 Uiso 0.387(10) 1 calc PR B 1
H5D2 H 0.4480 -0.8360 1.1451 0.176 Uiso 0.387(10) 1 calc PR B 1
H5D3 H 0.3921 -0.9252 1.1675 0.176 Uiso 0.387(10) 1 calc PR B 1
O1D' O 0.1786(17) -0.6543(9) 1.1198(10) 0.055(4) Uani 0.613(10) 1 d PDU B 2
N1D' N 0.2707(11) -0.7861(9) 1.1505(7) 0.089(4) Uani 0.613(10) 1 d PDU B 2
C1D' C 0.2083(10) -0.7379(8) 1.1136(7) 0.079(4) Uani 0.613(10) 1 d PD B 2
H1D' H 0.1873 -0.7695 1.0825 0.095 Uiso 0.613(10) 1 calc PR B 2
C2D' C 0.329(2) -0.743(2) 1.1891(16) 0.246(14) Uani 0.613(10) 1 d PDU B 2
H2D3 H 0.3660 -0.6967 1.1569 0.295 Uiso 0.613(10) 1 calc PR B 2
H2D4 H 0.3797 -0.7908 1.2007 0.295 Uiso 0.613(10) 1 calc PR B 2
C3D' C 0.268(3) -0.694(3) 1.2580(17) 0.314(19) Uani 0.613(10) 1 d PDU B 2
H3D4 H 0.3137 -0.6694 1.2781 0.471 Uiso 0.613(10) 1 calc PR B 2
H3D5 H 0.2324 -0.7390 1.2913 0.471 Uiso 0.613(10) 1 calc PR B 2
H3D6 H 0.2191 -0.6445 1.2474 0.471 Uiso 0.613(10) 1 calc PR B 2
C4D' C 0.2917(18) -0.8887(12) 1.1385(14) 0.172(9) Uani 0.613(10) 1 d PDU B 2
H4D3 H 0.2748 -0.9228 1.1841 0.206 Uiso 0.613(10) 1 calc PR B 2
H4D4 H 0.2469 -0.9033 1.1121 0.206 Uiso 0.613(10) 1 calc PR B 2
C5D' C 0.395(2) -0.9211(17) 1.1013(15) 0.256(14) Uani 0.613(10) 1 d PDU B 2
H5D4 H 0.4045 -0.9882 1.1023 0.384 Uiso 0.613(10) 1 calc PR B 2
H5D5 H 0.4410 -0.9003 1.1236 0.384 Uiso 0.613(10) 1 calc PR B 2
H5D6 H 0.4090 -0.8966 1.0531 0.384 Uiso 0.613(10) 1 calc PR B 2

loop_
_atom_site_aniso_label
_atom_site_aniso_U_11
_atom_site_aniso_U_22
_atom_site_aniso_U_33
_atom_site_aniso_U_23
_atom_site_aniso_U_13
_atom_site_aniso_U_12
Tb1 0.02067(11) 0.03020(11) 0.02059(11) -0.00538(7) -0.00119(8) -0.00738(8)
Tb2 0.02250(11) 0.03039(11) 0.01945(10) -0.00539(7) -0.00190(8) -0.00610(8)
S1 0.0555(8) 0.0510(7) 0.0327(6) -0.0070(5) -0.0175(6) -0.0164(6)
S2 0.0545(8) 0.0432(6) 0.0388(7) -0.0050(5) -0.0190(6) -0.0167(6)
S3 0.0353(7) 0.0694(8) 0.0386(7) 0.0212(6) -0.0115(6) -0.0280(6)
S4 0.0408(7) 0.0652(8) 0.0326(6) 0.0181(5) -0.0115(5) -0.0264(6)
S5 0.0426(8) 0.0738(9) 0.0412(7) -0.0303(6) -0.0137(6) 0.0229(7)
S6 0.0443(8) 0.0710(9) 0.0352(7) -0.0263(6) -0.0148(6) 0.0167(6)
O1 0.057(2) 0.0384(18) 0.0429(19) -0.0065(14) -0.0237(17) -0.0102(16)
O2 0.064(2) 0.053(2) 0.0365(19) -0.0045(15) -0.0190(17) -0.0301(17)
O3 0.062(2) 0.059(2) 0.0330(19) -0.0099(15) -0.0094(17) -0.0277(18)
O4 0.068(3) 0.056(2) 0.0348(19) -0.0076(15) -0.0180(18) -0.0249(19)
O5 0.041(2) 0.0441(18) 0.0291(17) 0.0095(13) -0.0056(15) -0.0105(14)
O6 0.0322(19) 0.0454(18) 0.0378(18) 0.0091(14) -0.0040(14) -0.0170(14)
O7 0.039(2) 0.059(2) 0.0343(18) 0.0040(15) -0.0001(15) -0.0238(16)
O8 0.0399(19) 0.0465(18) 0.0244(16) 0.0051(13) 0.0000(14) -0.0098(14)
O9 0.049(2) 0.0395(17) 0.0346(18) -0.0201(14) -0.0072(16) -0.0016(15)
O10 0.039(2) 0.0412(18) 0.0433(19) -0.0171(14) 0.0005(15) 0.0081(15)
O11 0.0342(19) 0.054(2) 0.0335(18) -0.0176(14) -0.0018(15) 0.0021(15)
O12 0.0398(19) 0.0513(19) 0.0310(17) -0.0181(14) -0.0063(15) -0.0051(15)
C1 0.032(3) 0.048(3) 0.038(3) -0.014(2) -0.009(2) -0.005(2)
C2 0.032(3) 0.051(3) 0.031(2) -0.011(2) -0.010(2) -0.010(2)
C3 0.037(3) 0.049(3) 0.034(2) -0.007(2) -0.012(2) -0.016(2)
C4 0.043(3) 0.046(3) 0.035(3) -0.010(2) -0.011(2) -0.014(2)
C5 0.044(3) 0.044(3) 0.035(3) -0.007(2) -0.014(2) -0.011(2)
C6 0.049(3) 0.047(3) 0.034(3) -0.009(2) -0.013(2) -0.015(2)
C7 0.038(3) 0.043(3) 0.037(3) -0.011(2) -0.013(2) -0.008(2)
C8 0.086(5) 0.075(4) 0.039(3) -0.003(3) -0.016(3) -0.042(3)
C9 0.126(6) 0.077(4) 0.048(3) 0.001(3) -0.028(4) -0.060(4)
C10 0.040(3) 0.050(3) 0.037(3) -0.011(2) -0.017(2) -0.011(2)
C11 0.030(3) 0.029(2) 0.031(2) -0.0020(17) 0.0022(19) -0.0092(18)
C12 0.028(2) 0.042(2) 0.028(2) 0.0107(18) -0.0051(19) -0.0126(19)
C13 0.036(3) 0.041(2) 0.027(2) 0.0085(18) -0.0004(19) -0.017(2)
C14 0.034(3) 0.041(2) 0.027(2) 0.0057(18) -0.0068(19) -0.0146(19)
C15 0.040(3) 0.049(3) 0.031(3) 0.012(2) -0.004(2) -0.016(2)
C16 0.035(3) 0.038(2) 0.030(2) 0.0022(18) -0.003(2) -0.0140(19)
C17 0.031(2) 0.040(2) 0.029(2) 0.0066(18) -0.0024(19) -0.0154(19)
C18 0.056(3) 0.061(3) 0.034(3) 0.018(2) -0.019(2) -0.032(3)
C19 0.047(3) 0.087(4) 0.045(3) 0.018(3) -0.017(3) -0.034(3)
C20 0.036(3) 0.031(2) 0.025(2) -0.0031(17) 0.0029(19) -0.0099(18)
C21 0.037(3) 0.031(2) 0.027(2) -0.0079(17) 0.005(2) -0.0094(19)
C22 0.037(3) 0.036(2) 0.027(2) -0.0120(18) -0.0045(19) -0.0002(19)
C23 0.038(3) 0.036(2) 0.030(2) -0.0118(18) -0.001(2) 0.0018(19)
C24 0.034(3) 0.043(3) 0.026(2) -0.0108(18) -0.0047(19) -0.004(2)
C25 0.038(3) 0.054(3) 0.035(3) -0.022(2) -0.007(2) 0.011(2)
C26 0.035(3) 0.042(3) 0.029(2) -0.0143(19) -0.003(2) 0.000(2)
C27 0.027(2) 0.041(2) 0.029(2) -0.0142(18) -0.0041(19) 0.0006(18)
C28 0.061(4) 0.075(4) 0.036(3) -0.024(3) -0.015(3) 0.024(3)
C29 0.052(4) 0.093(4) 0.038(3) -0.029(3) -0.005(3) 0.023(3)
C30 0.030(2) 0.032(2) 0.028(2) -0.0116(17) 0.0041(19) -0.0058(18)
O1A 0.045(2) 0.042(2) 0.062(2) -0.0044(16) -0.0198(18) 0.0017(16)
N1A 0.062(4) 0.044(3) 0.107(5) -0.001(3) -0.017(3) 0.004(2)
C1A 0.055(4) 0.051(3) 0.090(5) -0.001(3) -0.024(3) 0.004(3)
C2A 0.077(6) 0.111(6) 0.165(9) -0.011(6) -0.024(6) 0.008(5)
C3A 0.208(13) 0.236(12) 0.219(13) -0.029(10) -0.145(11) 0.024(10)
C4A 0.119(8) 0.070(5) 0.220(11) -0.001(6) -0.030(8) -0.009(5)
C5A 0.231(13) 0.123(8) 0.195(11) -0.062(8) -0.064(10) 0.022(8)
O1C 0.0271(19) 0.076(3) 0.064(3) -0.018(2) -0.0032(19) -0.0012(17)
N1C 0.033(3) 0.094(4) 0.085(4) -0.004(3) 0.002(3) 0.000(3)
C1C 0.032(3) 0.065(4) 0.088(5) 0.006(3) 0.001(3) 0.001(3)
C2C 0.054(5) 0.177(10) 0.130(8) 0.059(7) 0.023(5) 0.020(6)
C3C 0.094(8) 0.240(14) 0.205(14) 0.076(11) 0.060(9) 0.036(9)
C4C 0.051(5) 0.225(13) 0.108(8) -0.009(8) 0.004(5) 0.018(7)
C5C 0.109(9) 0.195(12) 0.162(12) 0.066(10) 0.019(8) 0.006(9)
O1B 0.0304(19) 0.066(2) 0.053(2) -0.0080(18) 0.0044(17) -0.0114(16)
C1B 0.049(3) 0.061(3) 0.058(3) -0.013(3) 0.007(3) -0.012(2)
N1B 0.050(4) 0.112(5) 0.089(4) -0.023(4) 0.040(3) -0.020(3)
C2B 0.039(4) 0.133(7) 0.157(8) -0.004(6) 0.017(5) 0.004(4)
C3B 0.098(8) 0.182(10) 0.248(13) -0.012(9) -0.065(8) -0.048(7)
C4B 0.095(11) 0.134(12) 0.060(8) 0.004(8) 0.045(8) -0.013(10)
C5B 0.187(17) 0.156(15) 0.156(16) -0.039(12) -0.014(13) -0.045(13)
C5B' 0.16(2) 0.146(17) 0.130(18) -0.002(13) -0.008(15) -0.044(15)
O1D 0.065(9) 0.037(9) 0.053(11) -0.007(6) -0.021(7) 0.001(7)
N1D 0.080(12) 0.072(10) 0.112(14) -0.007(10) -0.036(11) 0.004(9)
C1D 0.102(15) 0.057(10) 0.090(14) -0.010(10) -0.062(12) -0.006(10)
C2D 0.120(16) 0.104(14) 0.135(17) 0.006(13) -0.018(13) 0.011(13)
C3D 0.21(2) 0.22(2) 0.15(2) 0.000(16) -0.100(18) -0.006(17)
C4D 0.18(2) 0.122(16) 0.163(19) 0.041(14) -0.085(16) 0.010(14)
C5D 0.098(14) 0.098(13) 0.171(17) 0.042(12) -0.075(13) -0.017(11)
O1D' 0.086(8) 0.045(6) 0.042(6) -0.004(5) -0.039(5) 0.012(6)
N1D' 0.079(7) 0.070(6) 0.096(8) 0.035(6) -0.016(6) 0.020(5)
C1D' 0.082(9) 0.068(8) 0.083(9) 0.005(7) -0.022(7) -0.006(7)
C2D' 0.26(2) 0.28(2) 0.22(2) -0.007(17) -0.100(17) -0.039(17)
C3D' 0.31(3) 0.34(3) 0.29(2) -0.040(18) -0.105(18) -0.006(18)
C4D' 0.149(15) 0.110(11) 0.219(17) 0.036(12) -0.012(14) -0.001(11)
C5D' 0.223(19) 0.223(18) 0.24(2) 0.008(15) 0.030(15) 0.026(15)

loop_
_atom_type_symbol
_atom_type_description
_atom_type_scat_dispersion_real
_atom_type_scat_dispersion_imag
_atom_type_scat_source
C C 0.0033 0.0016 'International Tables Vol C Tables 4.2.6.8 and 6.1.1.4'
H H 0.0000 0.0000 'International Tables Vol C Tables 4.2.6.8 and 6.1.1.4'
N N 0.0061 0.0033 'International Tables Vol C Tables 4.2.6.8 and 6.1.1.4'
O O 0.0106 0.0060 'International Tables Vol C Tables 4.2.6.8 and 6.1.1.4'
S S 0.1246 0.1234 'International Tables Vol C Tables 4.2.6.8 and 6.1.1.4'
Tb Tb -0.1723 4.1537 'International Tables Vol C Tables 4.2.6.8 and 6.1.1.4'

loop_
_geom_angle_atom_site_label_1
_geom_angle_atom_site_label_2
_geom_angle_atom_site_label_3
_geom_angle
_geom_angle_site_symmetry_1
_geom_angle_site_symmetry_3
O5 Tb1 O11 79.31(11) . 2_646
O5 Tb1 O12 76.90(11) . 1_565
O11 Tb1 O12 122.43(11) 2_646 1_565
O5 Tb1 O6 123.22(11) . 2_656
O11 Tb1 O6 73.54(11) 2_646 2_656
O12 Tb1 O6 77.35(11) 1_565 2_656
O5 Tb1 O1A 143.87(12) . .
O11 Tb1 O1A 136.28(12) 2_646 .
O12 Tb1 O1A 76.83(12) 1_565 .
O6 Tb1 O1A 73.82(12) 2_656 .
O5 Tb1 O1B 78.49(12) . .
O11 Tb1 O1B 146.94(12) 2_646 .
O12 Tb1 O1B 75.41(12) 1_565 .
O6 Tb1 O1B 139.50(11) 2_656 .
O1A Tb1 O1B 71.19(13) . .
O5 Tb1 O2 77.96(11) . .
O11 Tb1 O2 77.78(12) 2_646 .
O12 Tb1 O2 143.42(12) 1_565 .
O6 Tb1 O2 139.15(11) 2_656 .
O1A Tb1 O2 110.80(12) . .
O1B Tb1 O2 73.84(12) . .
O5 Tb1 O1 129.50(10) . .
O11 Tb1 O1 77.39(11) 2_646 .
O12 Tb1 O1 151.92(11) 1_565 .
O6 Tb1 O1 91.65(11) 2_656 .
O1A Tb1 O1 75.30(11) . .
O1B Tb1 O1 98.56(12) . .
O2 Tb1 O1 53.63(11) . .
O5 Tb1 C1 103.47(13) . .
O11 Tb1 C1 74.85(12) 2_646 .
O12 Tb1 C1 161.91(13) 1_565 .
O6 Tb1 C1 115.61(13) 2_656 .
O1A Tb1 C1 94.19(13) . .
O1B Tb1 C1 86.88(13) . .
O2 Tb1 C1 26.78(13) . .
O1 Tb1 C1 26.91(13) . .
O10 Tb2 O7 73.41(12) 2_547 2_547
O10 Tb2 O8 78.79(12) 2_547 .
O7 Tb2 O8 123.92(12) 2_547 .
O10 Tb2 O9 122.70(12) 2_547 .
O7 Tb2 O9 80.21(12) 2_547 .
O8 Tb2 O9 75.46(11) . .
O10 Tb2 O1D' 137.2(6) 2_547 .
O7 Tb2 O1D' 75.6(6) 2_547 .
O8 Tb2 O1D' 143.9(5) . .
O9 Tb2 O1D' 79.3(4) . .
O10 Tb2 O1D 139.5(9) 2_547 .
O7 Tb2 O1D 72.0(8) 2_547 .
O8 Tb2 O1D 139.2(8) . .
O9 Tb2 O1D 70.8(6) . .
O1D' Tb2 O1D 9.0(8) . .
O10 Tb2 O1C 144.42(13) 2_547 .
O7 Tb2 O1C 142.15(13) 2_547 .
O8 Tb2 O1C 78.07(13) . .
O9 Tb2 O1C 76.43(12) . .
O1D' Tb2 O1C 71.1(6) . .
O1D Tb2 O1C 72.4(9) . .
O10 Tb2 O4 81.50(12) 2_547 1_556
O7 Tb2 O4 90.81(12) 2_547 1_556
O8 Tb2 O4 131.86(11) . 1_556
O9 Tb2 O4 149.37(12) . 1_556
O1D' Tb2 O4 70.1(4) . 1_556
O1D Tb2 O4 78.6(6) . 1_556
O1C Tb2 O4 94.35(13) . 1_556
O10 Tb2 O3 74.96(13) 2_547 1_556
O7 Tb2 O3 135.08(11) 2_547 1_556
O8 Tb2 O3 79.11(11) . 1_556
O9 Tb2 O3 144.51(12) . 1_556
O1D' Tb2 O3 109.3(4) . 1_556
O1D Tb2 O3 117.8(6) . 1_556
O1C Tb2 O3 74.39(13) . 1_556
O4 Tb2 O3 53.40(11) 1_556 1_556
O10 Tb2 C10 75.81(13) 2_547 1_556
O7 Tb2 C10 113.11(13) 2_547 1_556
O8 Tb2 C10 105.57(13) . 1_556
O9 Tb2 C10 160.67(13) . 1_556
O1D' Tb2 C10 90.2(4) . 1_556
O1D Tb2 C10 99.2(5) . 1_556
O1C Tb2 C10 84.84(14) . 1_556
O4 Tb2 C10 26.51(13) 1_556 1_556
O3 Tb2 C10 26.92(13) 1_556 1_556
C5 S1 C7 89.7(2) . .
C5 S2 C2 89.6(2) . .
C15 S3 C12 89.8(2) . .
C15 S4 C17 89.8(2) . .
C25 S5 C22 88.8(2) . .
C25 S6 C27 89.5(2) . .
C1 O1 Tb1 91.6(3) . .
C1 O2 Tb1 92.9(3) . .
C10 O3 Tb2 90.9(3) . 1_554
C10 O4 Tb2 92.9(3) . 1_554
C11 O5 Tb1 160.2(3) . .
C11 O6 Tb1 130.2(3) . 2_656
C20 O7 Tb2 143.3(3) . 2_547
C20 O8 Tb2 145.4(3) . .
C21 O9 Tb2 128.2(3) . .
C21 O10 Tb2 157.8(3) . 2_547
C30 O11 Tb1 144.3(3) . 2_646
C30 O12 Tb1 139.9(3) . 1_545
O2 C1 O1 121.6(4) . .
O2 C1 C2 120.1(4) . .
O1 C1 C2 118.3(4) . .
O2 C1 Tb1 60.4(2) . .
O1 C1 Tb1 61.5(2) . .
C2 C1 Tb1 175.0(3) . .
C3 C2 C1 130.1(4) . .
C3 C2 S2 114.3(3) . .
C1 C2 S2 115.6(3) . .
C2 C3 C4 110.9(4) . .
C2 C3 C8 125.6(4) . .
C4 C3 C8 123.5(4) . .
C5 C4 C6 111.2(4) . .
C5 C4 C3 111.5(4) . .
C6 C4 C3 137.3(5) . .
C4 C5 S1 114.1(3) . .
C4 C5 S2 113.8(3) . .
S1 C5 S2 132.1(3) . .
C7 C6 C4 111.5(4) . .
C7 C6 C9 124.4(4) . .
C4 C6 C9 124.0(4) . .
C6 C7 C10 131.0(4) . .
C6 C7 S1 113.4(3) . .
C10 C7 S1 115.5(3) . .
O4 C10 O3 122.7(4) . .
O4 C10 C7 120.4(4) . .
O3 C10 C7 116.9(4) . .
O4 C10 Tb2 60.6(2) . 1_554
O3 C10 Tb2 62.2(2) . 1_554
C7 C10 Tb2 176.2(3) . 1_554
O5 C11 O6 125.6(4) . .
O5 C11 C12 119.2(4) . .
O6 C11 C12 115.1(4) . .
C13 C12 C11 132.0(4) . .
C13 C12 S3 113.6(3) . .
C11 C12 S3 114.4(3) . .
C12 C13 C14 111.4(4) . .
C12 C13 C18 125.2(4) . .
C14 C13 C18 123.4(4) . .
C15 C14 C16 111.3(4) . .
C15 C14 C13 111.2(4) . .
C16 C14 C13 137.4(4) . .
C14 C15 S3 114.0(3) . .
C14 C15 S4 113.5(3) . .
S3 C15 S4 132.5(3) . .
C17 C16 C14 111.9(4) . .
C17 C16 C19 124.4(4) . .
C14 C16 C19 123.6(4) . .
C16 C17 C20 132.0(4) . .
C16 C17 S4 113.4(3) . .
C20 C17 S4 114.6(3) . .
O8 C20 O7 126.1(4) . .
O8 C20 C17 116.3(4) . .
O7 C20 C17 117.6(4) . .
O9 C21 O10 125.4(4) . .
O9 C21 C22 118.2(4) . .
O10 C21 C22 116.4(4) . .
C23 C22 C21 130.8(4) . .
C23 C22 S5 114.7(3) . .
C21 C22 S5 114.5(3) . .
C22 C23 C24 110.3(4) . .
C22 C23 C28 125.5(4) . .
C24 C23 C28 124.2(4) . .
C25 C24 C26 111.8(4) . .
C25 C24 C23 111.8(4) . .
C26 C24 C23 136.2(4) . .
C24 C25 S5 114.4(3) . .
C24 C25 S6 114.1(3) . .
S5 C25 S6 131.4(3) . .
C27 C26 C24 111.4(4) . .
C27 C26 C29 124.0(4) . .
C24 C26 C29 124.5(4) . .
C26 C27 C30 131.9(4) . .
C26 C27 S6 113.1(3) . .
C30 C27 S6 114.9(3) . .
O12 C30 O11 126.1(4) . .
O12 C30 C27 116.1(4) . .
O11 C30 C27 117.9(4) . .
C1A O1A Tb1 130.7(4) . .
C1A N1A C2A 119.5(6) . .
C1A N1A C4A 122.2(7) . .
C2A N1A C4A 118.1(6) . .
O1A C1A N1A 126.3(6) . .
N1A C2A C3A 109.4(10) . .
C5A C4A N1A 114.2(10) . .
C1C O1C Tb2 129.4(4) . .
C1C N1C C4C 120.6(6) . .
C1C N1C C2C 122.8(7) . .
C4C N1C C2C 116.6(6) . .
O1C C1C N1C 126.4(7) . .
N1C C2C C3C 111.8(10) . .
C5C C4C N1C 114.1(12) . .
C1B O1B Tb1 130.9(4) . .
O1B C1B N1B 124.5(7) . .
C1B N1B C2B 120.4(7) . .
C1B N1B C4B' 131.8(19) . .
C2B N1B C4B' 106.3(18) . .
C1B N1B C4B 111.0(9) . .
C2B N1B C4B 128.0(9) . .
C4B' N1B C4B 29.2(16) . .
N1B C2B C3B 111.6(8) . .
C5B C4B N1B 101.8(17) . .
C5B' C4B' N1B 114(3) . .
C1D O1D Tb2 131.6(18) . .
C1D N1D C4D 130(2) . .
C1D N1D C2D 114.9(17) . .
C4D N1D C2D 114(2) . .
O1D C1D N1D 128(2) . .
C3D C2D N1D 121(3) . .
N1D C4D C5D 113(2) . .
C1D' O1D' Tb2 140.0(12) . .
C1D' N1D' C2D' 124.7(16) . .
C1D' N1D' C4D' 113.6(16) . .
C2D' N1D' C4D' 120.8(17) . .
O1D' C1D' N1D' 122.6(14) . .
N1D' C2D' C3D' 117(2) . .
C5D' C4D' N1D' 114.9(19) . .

loop_
_geom_bond_atom_site_label_1
_geom_bond_atom_site_label_2
_geom_bond_distance
_geom_bond_site_symmetry_2
Tb1 O5 2.337(3) .
Tb1 O11 2.339(3) 2_646
Tb1 O12 2.345(3) 1_565
Tb1 O6 2.356(3) 2_656
Tb1 O1A 2.403(3) .
Tb1 O1B 2.419(3) .
Tb1 O2 2.432(3) .
Tb1 O1 2.457(3) .
Tb1 C1 2.795(4) .
Tb2 O10 2.315(3) 2_547
Tb2 O7 2.330(3) 2_547
Tb2 O8 2.340(3) .
Tb2 O9 2.360(3) .
Tb2 O1D' 2.377(11) .
Tb2 O1D 2.41(2) .
Tb2 O1C 2.427(3) .
Tb2 O4 2.433(3) 1_556
Tb2 O3 2.467(3) 1_556
Tb2 C10 2.788(4) 1_556
S1 C5 1.714(4) .
S1 C7 1.745(5) .
S2 C5 1.722(4) .
S2 C2 1.739(5) .
S3 C15 1.711(5) .
S3 C12 1.749(4) .
S4 C15 1.716(5) .
S4 C17 1.754(5) .
S5 C25 1.718(4) .
S5 C22 1.752(5) .
S6 C25 1.725(4) .
S6 C27 1.756(4) .
O1 C1 1.265(6) .
O2 C1 1.261(6) .
O3 C10 1.263(6) .
O3 Tb2 2.467(3) 1_554
O4 C10 1.246(6) .
O4 Tb2 2.433(3) 1_554
O5 C11 1.242(5) .
O6 C11 1.262(5) .
O6 Tb1 2.356(3) 2_656
O7 C20 1.259(5) .
O7 Tb2 2.330(3) 2_547
O8 C20 1.259(5) .
O9 C21 1.251(5) .
O10 C21 1.254(5) .
O10 Tb2 2.315(3) 2_547
O11 C30 1.255(5) .
O11 Tb1 2.339(3) 2_646
O12 C30 1.254(5) .
O12 Tb1 2.345(3) 1_545
C1 C2 1.490(6) .
C2 C3 1.361(6) .
C3 C4 1.451(6) .
C3 C8 1.499(7) .
C4 C5 1.376(7) .
C4 C6 1.441(6) .
C6 C7 1.364(6) .
C6 C9 1.487(7) .
C7 C10 1.490(6) .
C10 Tb2 2.788(4) 1_554
C11 C12 1.498(6) .
C12 C13 1.367(6) .
C13 C14 1.442(6) .
C13 C18 1.507(6) .
C14 C15 1.389(6) .
C14 C16 1.437(6) .
C16 C17 1.356(6) .
C16 C19 1.502(7) .
C17 C20 1.491(6) .
C21 C22 1.505(5) .
C22 C23 1.356(6) .
C23 C24 1.450(5) .
C23 C28 1.468(7) .
C24 C25 1.366(7) .
C24 C26 1.441(6) .
C26 C27 1.370(6) .
C26 C29 1.492(7) .
C27 C30 1.490(5) .
O1A C1A 1.211(6) .
N1A C1A 1.323(7) .
N1A C2A 1.454(10) .
N1A C4A 1.455(9) .
C2A C3A 1.492(13) .
C4A C5A 1.444(13) .
O1C C1C 1.209(7) .
N1C C1C 1.318(7) .
N1C C4C 1.421(11) .
N1C C2C 1.483(10) .
C2C C3C 1.520(16) .
C4C C5C 1.346(13) .
O1B C1B 1.203(6) .
C1B N1B 1.321(7) .
N1B C2B 1.422(11) .
N1B C4B' 1.27(4) .
N1B C4B 1.66(2) .
C2B C3B 1.489(12) .
C4B C5B 1.36(2) .
C4B' C5B' 1.44(4) .
O1D C1D 1.221(17) .
N1D C1D 1.364(16) .
N1D C4D 1.48(2) .
N1D C2D 1.49(3) .
C2D C3D 1.39(3) .
C4D C5D 1.58(3) .
O1D' C1D' 1.225(14) .
N1D' C1D' 1.355(13) .
N1D' C2D' 1.49(2) .
N1D' C4D' 1.50(2) .
C2D' C3D' 1.55(3) .
C4D' C5D' 1.44(2) .

loop_
_platon_squeeze_void_nr
_platon_squeeze_void_average_x
_platon_squeeze_void_average_y
_platon_squeeze_void_average_z
_platon_squeeze_void_volume
_platon_squeeze_void_count_electrons
_platon_squeeze_void_content
1 0.000 0.000 0.000 403 58 ' '
2 0.006 0.241 0.638 8 1 ' '
3 -0.007 0.759 0.362 8 1 ' '
4 0.055 0.486 0.687 6 0 ' '
5 0.501 0.500 0.499 432 64 ' '
6 0.958 0.512 0.311 6 0 ' '
